data_7115866
loop_
_publ_author_name
'Goutam Nandi'
'Israel Goldberg'

_publ_section_title
;
 Fixation of CO2 in bi-layered coordination networks of zinc
 tetra(4-carboxyphenyl)porphyrin with multi-component [Pr2Na3(NO3)(H2O)3]
 connectors
;
_journal_name_full Chem.Commun.
_journal_page_first 13612
_journal_paper_doi 10.1039/C4cc05601A
_journal_volume 50
_journal_year 2014
_chemical_formula_moiety 'C97 H48 N9 Na3 O24 Pr2 Zn2, O'
_chemical_formula_sum 'C97 H48 N9 Na3 O25 Pr2 Zn2'
_chemical_formula_weight 2221.01
_chemical_name_systematic
; 
 ? 
;
_space_group_IT_number 12
_symmetry_cell_setting monoclinic
_symmetry_space_group_name_Hall '-C 2y'
_symmetry_space_group_name_H-M 'C 1 2/m 1'
_atom_sites_solution_hydrogens geom
_atom_sites_solution_primary direct
_atom_sites_solution_secondary difmap
_audit_creation_method SHELXL-97
_cell_angle_alpha 90.00
_cell_angle_beta 109.9520(9)
_cell_angle_gamma 90.00
_cell_formula_units_Z 4
_cell_length_a 32.9263(6)
_cell_length_b 35.2939(7)
_cell_length_c 11.3229(2)
_cell_measurement_reflns_used 7692
_cell_measurement_temperature 110(2)
_cell_measurement_theta_max 25.06
_cell_measurement_theta_min 0.88
_cell_volume 12368.5(4)
_computing_cell_refinement 'Saint, Bruker-AXS'
_computing_data_collection 'Apex2, Bruker-AXS'
_computing_data_reduction 'Saint, Bruker-AXS'
_computing_structure_refinement 'SHELXL-97 (Sheldrick, 2008)'
_computing_structure_solution 'SHELXTL-2013 (Sheldrick, 2008)'
_diffrn_ambient_temperature 110(2)
_diffrn_detector_area_resol_mean 1.75
_diffrn_measured_fraction_theta_full 0.996
_diffrn_measured_fraction_theta_max 0.996
_diffrn_measurement_device_type 'ApexDuo, Bruler-AXS'
_diffrn_measurement_method '1.0 deg. \f and \w scans'
_diffrn_radiation_monochromator graphite
_diffrn_radiation_source 'fine-focus sealed tube'
_diffrn_radiation_type MoK\a
_diffrn_radiation_wavelength 0.71073
_diffrn_reflns_av_R_equivalents 0.0438
_diffrn_reflns_av_sigmaI/netI 0.0512
_diffrn_reflns_limit_h_max 37
_diffrn_reflns_limit_h_min -39
_diffrn_reflns_limit_k_max 41
_diffrn_reflns_limit_k_min -42
_diffrn_reflns_limit_l_max 13
_diffrn_reflns_limit_l_min -12
_diffrn_reflns_number 42799
_diffrn_reflns_theta_full 25.06
_diffrn_reflns_theta_max 25.06
_diffrn_reflns_theta_min 0.88
_diffrn_standards_number 0
_exptl_absorpt_coefficient_mu 1.229
_exptl_absorpt_correction_T_max 0.8869
_exptl_absorpt_correction_T_min 0.7092
_exptl_absorpt_correction_type multi-scan
_exptl_absorpt_process_details 'Sadabs, Bruker-AXS'
_exptl_crystal_colour red
_exptl_crystal_density_diffrn 1.193
_exptl_crystal_density_method 'not measured'
_exptl_crystal_description needle
_exptl_crystal_F_000 4416
_exptl_crystal_size_max 0.30
_exptl_crystal_size_mid 0.18
_exptl_crystal_size_min 0.10
_platon_squeeze_details
;
 disordered DMF/DMA/water crystallization solvent.
;
_refine_diff_density_max 1.965
_refine_diff_density_min -2.257
_refine_diff_density_rms 0.116
_refine_ls_extinction_method none
_refine_ls_goodness_of_fit_ref 1.134
_refine_ls_hydrogen_treatment constr
_refine_ls_matrix_type full
_refine_ls_number_parameters 637
_refine_ls_number_reflns 11129
_refine_ls_number_restraints 258
_refine_ls_restrained_S_all 1.130
_refine_ls_R_factor_all 0.0762
_refine_ls_R_factor_gt 0.0559
_refine_ls_shift/su_max 0.038
_refine_ls_shift/su_mean 0.001
_refine_ls_structure_factor_coef Fsqd
_refine_ls_weighting_details 'calc w=1/[\s^2^(Fo^2^)+(0.0992P)^2^+0.0000P] where P=(Fo^2^+2Fc^2^)/3'
_refine_ls_weighting_scheme calc
_refine_ls_wR_factor_gt 0.1611
_refine_ls_wR_factor_ref 0.1763
_reflns_number_gt 7692
_reflns_number_total 11129
_reflns_threshold_expression >2sigma(I)
_cod_data_source_file c4cc05601a1.cif
_cod_data_source_block gt44sq(1)
_cod_original_sg_symbol_H-M 'C 2/m'
_cod_database_code 7115866

loop_
_symmetry_equiv_pos_as_xyz
'x, y, z'
'-x, y, -z'
'x+1/2, y+1/2, z'
'-x+1/2, y+1/2, -z'
'-x, -y, -z'
'x, -y, z'
'-x+1/2, -y+1/2, -z'
'x+1/2, -y+1/2, z'

loop_
_atom_site_label
_atom_site_type_symbol
_atom_site_fract_x
_atom_site_fract_y
_atom_site_fract_z
_atom_site_U_iso_or_equiv
_atom_site_adp_type
_atom_site_occupancy
_atom_site_symmetry_multiplicity
_atom_site_calc_flag
_atom_site_refinement_flags
Pr1 Pr 0.235161(13) 0.5000 0.24549(5) 0.03339(17) Uani 1 2 d SU
Pr2 Pr 0.290934(13) 0.5000 0.71506(5) 0.03760(18) Uani 1 2 d SU
Zn3 Zn 0.534942(18) 0.760655(16) 0.79747(5) 0.03126(17) Uani 1 1 d U
Na4 Na 0.67577(9) 1.0000 0.4817(3) 0.0366(7) Uani 1 2 d SU
Na5 Na 0.24761(6) 0.57666(5) 0.48043(18) 0.0347(4) Uani 1 1 d U
O6 O 0.71879(11) 0.95636(9) 0.6234(3) 0.0317(8) Uani 1 1 d U
O7 O 0.31360(10) 0.95798(9) 0.6627(3) 0.0315(8) Uani 1 1 d U
O8 O 0.26944(15) 0.5000 0.4816(5) 0.0332(12) Uani 1 2 d SU
O9 O 0.73023(11) 0.54292(9) 0.8674(3) 0.0352(8) Uani 1 1 d U
O10 O 0.73683(11) 0.56950(9) 0.6992(3) 0.0349(8) Uani 1 1 d U
O11 O 0.75508(12) 0.95733(10) 0.8275(3) 0.0406(9) Uani 1 1 d U
O12 O 0.35065(11) 0.54347(10) 0.8306(3) 0.0391(8) Uani 1 1 d U
O13 O 0.30561(11) 0.56974(10) 0.6601(3) 0.0421(9) Uani 1 1 d U
O14 O 0.32765(12) 0.95646(10) 0.8682(3) 0.0442(9) Uani 1 1 d U
O15 O 0.31505(16) 0.5000 0.3760(6) 0.0495(14) Uani 1 2 d SU
O16 O 0.24145(15) 0.63927(11) 0.4861(4) 0.0659(13) Uani 1 1 d U
O17 O 0.33953(16) 0.5000 0.5860(6) 0.0504(13) Uani 1 2 d SU
O18 O 0.5124(2) 0.75510(14) 0.6038(4) 0.0915(17) Uani 1 1 d U
O19 O 0.6060(2) 1.0000 0.4792(9) 0.124(3) Uani 1 2 d SU
N20 N 0.60078(13) 0.76151(11) 0.8305(3) 0.0289(9) Uani 1 1 d U
N21 N 0.47647(12) 0.76114(11) 0.8252(3) 0.0281(9) Uani 1 1 d U
N22 N 0.53830(12) 0.70305(11) 0.8305(4) 0.0296(9) Uani 1 1 d U
N23 N 0.53605(13) 0.81912(11) 0.8071(4) 0.0302(9) Uani 1 1 d U
N24 N 0.3096(2) 0.5000 0.4753(8) 0.0532(15) Uani 1 2 d SU
C25 C 0.50186(16) 0.84185(13) 0.7982(4) 0.0283(10) Uani 1 1 d U
C26 C 0.45291(14) 0.79260(14) 0.8327(4) 0.0270(10) Uani 1 1 d U
C27 C 0.46346(15) 0.83000(14) 0.8127(4) 0.0275(10) Uani 1 1 d U
C28 C 0.45259(16) 0.73031(14) 0.8331(4) 0.0308(11) Uani 1 1 d U
C29 C 0.43003(15) 0.85962(13) 0.8032(4) 0.0267(10) Uani 1 1 d U
C30 C 0.72466(17) 0.94461(13) 0.7335(4) 0.0293(11) Uani 1 1 d U
C31 C 0.69598(16) 0.91478(14) 0.7550(4) 0.0298(11) Uani 1 1 d U
C32 C 0.36989(15) 0.60381(13) 0.7737(4) 0.0288(10) Uani 1 1 d U
C33 C 0.56867(16) 0.84171(13) 0.7958(4) 0.0287(10) Uani 1 1 d U
C34 C 0.50350(16) 0.68086(14) 0.8143(4) 0.0322(11) Uani 1 1 d U
C35 C 0.33419(16) 0.94508(13) 0.7710(5) 0.0295(11) Uani 1 1 d U
C36 C 0.57123(16) 0.68052(13) 0.8255(4) 0.0320(11) Uani 1 1 d U
C37 C 0.41400(16) 0.74302(15) 0.8563(5) 0.0365(12) Uani 1 1 d U
H37 H 0.3925 0.7274 0.8697 0.044 Uiso 1 1 calc R
C38 C 0.42996(15) 0.66281(14) 0.8058(4) 0.0303(11) Uani 1 1 d U
C39 C 0.62574(16) 0.79221(14) 0.8327(4) 0.0308(11) Uani 1 1 d U
C40 C 0.46286(16) 0.69288(14) 0.8172(4) 0.0305(11) Uani 1 1 d U
C41 C 0.61285(16) 0.69237(14) 0.8366(4) 0.0311(11) Uani 1 1 d U
C42 C 0.36790(15) 0.91557(13) 0.7843(4) 0.0268(10) Uani 1 1 d U
C43 C 0.62668(16) 0.73029(14) 0.8443(4) 0.0324(11) Uani 1 1 d U
C44 C 0.61019(16) 0.82975(14) 0.8082(4) 0.0315(11) Uani 1 1 d U
C45 C 0.72308(15) 0.57024(14) 0.7919(5) 0.0305(11) Uani 1 1 d U
C46 C 0.41453(16) 0.78037(15) 0.8553(5) 0.0397(13) Uani 1 1 d U
H46 H 0.3932 0.7965 0.8673 0.048 Uiso 1 1 calc R
C47 C 0.69759(16) 0.60348(13) 0.8069(4) 0.0311(11) Uani 1 1 d U
C48 C 0.33984(16) 0.57090(15) 0.7534(5) 0.0352(11) Uani 1 1 d U
C49 C 0.64058(16) 0.85919(14) 0.7924(4) 0.0303(11) Uani 1 1 d U
C50 C 0.36036(17) 0.63430(14) 0.6899(5) 0.0392(12) Uani 1 1 d U
H50 H 0.3338 0.6350 0.6215 0.047 Uiso 1 1 calc R
C51 C 0.43709(17) 0.63341(16) 0.8891(5) 0.0402(13) Uani 1 1 d U
H51 H 0.4630 0.6331 0.9597 0.048 Uiso 1 1 calc R
C52 C 0.64425(16) 0.66233(14) 0.8304(5) 0.0328(11) Uani 1 1 d U
C53 C 0.68564(18) 0.63221(14) 0.7177(5) 0.0379(13) Uani 1 1 d U
H53 H 0.6956 0.6318 0.6482 0.046 Uiso 1 1 calc R
C54 C 0.55614(17) 0.64166(15) 0.8049(5) 0.0403(13) Uani 1 1 d U
H54 H 0.5727 0.6201 0.7998 0.048 Uiso 1 1 calc R
C55 C 0.40761(16) 0.60390(16) 0.8738(5) 0.0388(13) Uani 1 1 d U
H55 H 0.4138 0.5838 0.9331 0.047 Uiso 1 1 calc R
C56 C 0.55313(17) 0.88023(15) 0.7753(5) 0.0367(12) Uani 1 1 d U
H56 H 0.5687 0.9017 0.7630 0.044 Uiso 1 1 calc R
C57 C 0.51263(17) 0.88006(14) 0.7769(5) 0.0356(12) Uani 1 1 d U
H57 H 0.4942 0.9015 0.7658 0.043 Uiso 1 1 calc R
C58 C 0.65767(16) 0.63409(15) 0.9213(5) 0.0357(12) Uani 1 1 d U
H58 H 0.6482 0.6349 0.9917 0.043 Uiso 1 1 calc R
C59 C 0.51434(17) 0.64203(14) 0.7945(5) 0.0390(12) Uani 1 1 d U
H59 H 0.4954 0.6209 0.7775 0.047 Uiso 1 1 calc R
C60 C 0.66909(17) 0.78096(15) 0.8535(5) 0.0435(13) Uani 1 1 d U
H60 H 0.6929 0.7972 0.8606 0.052 Uiso 1 1 calc R
C61 C 0.38992(17) 0.66337(15) 0.7074(5) 0.0429(13) Uani 1 1 d U
H61 H 0.3830 0.6843 0.6514 0.051 Uiso 1 1 calc R
C62 C 0.66993(18) 0.74259(15) 0.8613(5) 0.0438(13) Uani 1 1 d U
H62 H 0.6945 0.7268 0.8754 0.053 Uiso 1 1 calc R
C63 C 0.65925(18) 0.66134(15) 0.7300(5) 0.0398(13) Uani 1 1 d U
H63 H 0.6513 0.6809 0.6689 0.048 Uiso 1 1 calc R
C64 C 0.68404(16) 0.60533(15) 0.9120(5) 0.0351(12) Uani 1 1 d U
H64 H 0.6932 0.5866 0.9760 0.042 Uiso 1 1 calc R
C65 C 0.5000 0.7620(3) 0.5000 0.057(2) Uani 1 2 d SU
C66 C 0.69963(19) 0.90304(17) 0.8732(5) 0.0477(15) Uani 1 1 d U
H66 H 0.7212 0.9138 0.9440 0.057 Uiso 1 1 calc R
C67 C 0.6720(2) 0.87554(18) 0.8908(5) 0.0507(16) Uani 1 1 d U
H67 H 0.6751 0.8679 0.9739 0.061 Uiso 1 1 calc R
C68 C 0.3916(2) 0.9010(2) 0.8955(5) 0.083(3) Uani 1 1 d U
H68 H 0.3875 0.9099 0.9698 0.099 Uiso 1 1 calc R
C69 C 0.4220(3) 0.8730(2) 0.9035(5) 0.082(3) Uani 1 1 d U
H69 H 0.4378 0.8628 0.9838 0.098 Uiso 1 1 calc R
C70 C 0.6379(3) 0.8706(3) 0.6753(6) 0.103(4) Uani 1 1 d U
H70 H 0.6172 0.8591 0.6044 0.124 Uiso 1 1 calc R
C71 C 0.6648(3) 0.8985(3) 0.6564(5) 0.096(3) Uani 1 1 d U
H71 H 0.6612 0.9064 0.5733 0.115 Uiso 1 1 calc R
C72 C 0.4064(3) 0.8744(3) 0.6929(5) 0.108(5) Uani 1 1 d U
H72 H 0.4110 0.8659 0.6190 0.130 Uiso 1 1 calc R
C73 C 0.3754(3) 0.9017(3) 0.6825(5) 0.106(4) Uani 1 1 d U
H73 H 0.3589 0.9110 0.6016 0.129 Uiso 1 1 calc R
O74 O 0.26442(15) 0.5000 -0.0154(4) 0.0368(12) Uiso 1 2 d S

loop_
_atom_site_aniso_label
_atom_site_aniso_U_11
_atom_site_aniso_U_22
_atom_site_aniso_U_33
_atom_site_aniso_U_23
_atom_site_aniso_U_13
_atom_site_aniso_U_12
Pr1 0.0188(2) 0.0187(2) 0.0718(4) 0.000 0.0263(2) 0.000
Pr2 0.0181(2) 0.0216(2) 0.0703(4) 0.000 0.0104(2) 0.000
Zn3 0.0219(3) 0.0181(3) 0.0565(4) -0.0014(3) 0.0169(3) 0.0026(2)
Na4 0.0269(16) 0.0164(14) 0.0613(16) 0.000 0.0084(13) 0.000
Na5 0.0206(10) 0.0205(10) 0.0639(12) 0.0002(9) 0.0157(9) -0.0010(8)
O6 0.0279(19) 0.0240(19) 0.0438(18) 0.0052(15) 0.0129(15) 0.0031(15)
O7 0.0190(18) 0.0222(18) 0.0520(19) 0.0079(15) 0.0104(15) 0.0059(15)
O8 0.019(2) 0.017(2) 0.061(3) 0.000 0.012(2) 0.000
O9 0.034(2) 0.0166(18) 0.0527(19) 0.0047(16) 0.0118(16) 0.0018(16)
O10 0.0253(19) 0.0128(18) 0.072(2) 0.0072(16) 0.0242(18) 0.0036(15)
O11 0.045(2) 0.030(2) 0.0449(19) -0.0026(16) 0.0127(17) -0.0082(18)
O12 0.0207(19) 0.0233(19) 0.069(2) 0.0078(16) 0.0098(16) -0.0016(15)
O13 0.0226(19) 0.0197(19) 0.075(2) 0.0013(16) 0.0046(17) -0.0039(15)
O14 0.038(2) 0.038(2) 0.057(2) -0.0055(18) 0.0168(18) 0.0187(18)
O15 0.023(3) 0.031(3) 0.102(4) 0.000 0.032(3) 0.000
O16 0.075(3) 0.012(2) 0.114(3) 0.000(2) 0.036(3) 0.009(2)
O17 0.018(3) 0.022(3) 0.107(4) 0.000 0.015(3) 0.000
O18 0.151(5) 0.059(3) 0.056(2) -0.002(2) 0.024(3) 0.003(3)
O19 0.045(4) 0.127(8) 0.196(9) 0.000 0.037(5) 0.000
N20 0.025(2) 0.022(2) 0.044(2) -0.0025(18) 0.0172(18) 0.0044(17)
N21 0.018(2) 0.026(2) 0.040(2) -0.0005(18) 0.0097(17) 0.0012(17)
N22 0.023(2) 0.021(2) 0.047(2) -0.0019(18) 0.0145(19) 0.0018(17)
N23 0.025(2) 0.021(2) 0.047(2) -0.0022(18) 0.0147(19) 0.0024(17)
N24 0.025(3) 0.025(4) 0.107(4) 0.000 0.020(3) 0.000
C25 0.024(3) 0.022(3) 0.038(2) -0.004(2) 0.010(2) 0.004(2)
C26 0.015(2) 0.025(3) 0.040(2) -0.002(2) 0.008(2) 0.002(2)
C27 0.025(3) 0.026(3) 0.030(2) 0.001(2) 0.007(2) 0.005(2)
C28 0.022(3) 0.024(3) 0.044(3) 0.000(2) 0.009(2) -0.002(2)
C29 0.022(3) 0.019(3) 0.037(2) -0.002(2) 0.007(2) -0.002(2)
C30 0.031(3) 0.014(3) 0.043(3) -0.007(2) 0.014(2) 0.002(2)
C31 0.025(3) 0.025(3) 0.042(2) -0.002(2) 0.015(2) 0.005(2)
C32 0.023(3) 0.018(2) 0.046(3) -0.007(2) 0.012(2) -0.001(2)
C33 0.025(3) 0.020(2) 0.043(3) -0.005(2) 0.014(2) -0.001(2)
C34 0.025(3) 0.024(3) 0.049(3) -0.001(2) 0.013(2) 0.000(2)
C35 0.022(3) 0.020(3) 0.049(3) -0.003(2) 0.014(2) -0.006(2)
C36 0.031(3) 0.016(2) 0.053(3) -0.001(2) 0.020(2) 0.009(2)
C37 0.025(3) 0.030(3) 0.061(3) 0.000(3) 0.024(3) -0.004(2)
C38 0.016(2) 0.023(3) 0.052(3) -0.003(2) 0.013(2) 0.002(2)
C39 0.026(3) 0.019(2) 0.048(3) -0.003(2) 0.015(2) 0.000(2)
C40 0.022(3) 0.029(3) 0.038(2) -0.001(2) 0.008(2) 0.001(2)
C41 0.026(3) 0.025(3) 0.044(3) 0.000(2) 0.015(2) 0.005(2)
C42 0.022(3) 0.017(3) 0.041(2) 0.002(2) 0.011(2) 0.002(2)
C43 0.022(3) 0.026(3) 0.049(3) 0.004(2) 0.012(2) 0.007(2)
C44 0.028(3) 0.022(3) 0.047(3) -0.008(2) 0.015(2) 0.002(2)
C45 0.016(3) 0.019(3) 0.057(3) 0.001(2) 0.014(2) 0.000(2)
C46 0.020(3) 0.028(3) 0.075(3) -0.003(3) 0.021(3) 0.002(2)
C47 0.024(3) 0.017(3) 0.053(3) 0.008(2) 0.015(2) 0.002(2)
C48 0.020(3) 0.026(3) 0.062(3) 0.001(2) 0.018(2) -0.001(2)
C49 0.021(3) 0.026(3) 0.048(3) -0.001(2) 0.017(2) 0.002(2)
C50 0.023(3) 0.025(3) 0.062(3) 0.001(2) 0.004(2) -0.003(2)
C51 0.019(3) 0.041(3) 0.054(3) 0.005(3) 0.004(2) -0.007(2)
C52 0.025(3) 0.023(3) 0.055(3) 0.002(2) 0.020(2) 0.002(2)
C53 0.045(3) 0.029(3) 0.047(3) 0.009(2) 0.026(3) 0.008(2)
C54 0.031(3) 0.020(3) 0.072(3) -0.002(3) 0.020(3) 0.004(2)
C55 0.022(3) 0.038(3) 0.056(3) 0.009(3) 0.013(2) -0.006(2)
C56 0.037(3) 0.021(3) 0.056(3) 0.010(2) 0.020(3) 0.007(2)
C57 0.031(3) 0.022(3) 0.054(3) 0.004(2) 0.014(2) 0.007(2)
C58 0.030(3) 0.032(3) 0.049(3) 0.006(2) 0.018(2) 0.006(2)
C59 0.032(3) 0.018(3) 0.067(3) -0.004(2) 0.017(3) -0.005(2)
C60 0.027(3) 0.026(3) 0.079(4) -0.001(3) 0.019(3) -0.001(2)
C61 0.030(3) 0.022(3) 0.069(3) 0.008(3) 0.007(3) -0.003(2)
C62 0.030(3) 0.031(3) 0.078(4) 0.002(3) 0.028(3) 0.008(2)
C63 0.042(3) 0.027(3) 0.060(3) 0.017(2) 0.029(3) 0.018(2)
C64 0.027(3) 0.033(3) 0.050(3) 0.012(2) 0.019(2) 0.007(2)
C65 0.074(7) 0.045(6) 0.048(4) 0.000 0.015(5) 0.000
C66 0.044(4) 0.051(4) 0.041(3) 0.004(3) 0.006(3) -0.025(3)
C67 0.053(4) 0.055(4) 0.039(3) 0.007(3) 0.009(3) -0.020(3)
C68 0.092(6) 0.101(6) 0.043(3) -0.004(3) 0.007(3) 0.072(5)
C69 0.093(6) 0.102(6) 0.044(3) 0.003(3) 0.015(3) 0.077(5)
C70 0.105(7) 0.158(9) 0.045(3) -0.024(4) 0.025(4) -0.107(6)
C71 0.102(6) 0.144(8) 0.039(3) -0.013(4) 0.019(4) -0.091(6)
C72 0.117(8) 0.151(9) 0.036(3) -0.016(4) -0.001(4) 0.054(7)
C73 0.106(7) 0.151(9) 0.037(3) -0.017(4) -0.007(4) 0.048(7)

loop_
_atom_type_symbol
_atom_type_description
_atom_type_scat_dispersion_real
_atom_type_scat_dispersion_imag
_atom_type_scat_source
C C 0.0033 0.0016 'International Tables Vol C Tables 4.2.6.8 and 6.1.1.4'
H H 0.0000 0.0000 'International Tables Vol C Tables 4.2.6.8 and 6.1.1.4'
N N 0.0061 0.0033 'International Tables Vol C Tables 4.2.6.8 and 6.1.1.4'
O O 0.0106 0.0060 'International Tables Vol C Tables 4.2.6.8 and 6.1.1.4'
Na Na 0.0362 0.0249 'International Tables Vol C Tables 4.2.6.8 and 6.1.1.4'
Pr Pr -0.2180 2.8214 'International Tables Vol C Tables 4.2.6.8 and 6.1.1.4'
Zn Zn 0.2839 1.4301 'International Tables Vol C Tables 4.2.6.8 and 6.1.1.4'

loop_
_geom_angle_atom_site_label_1
_geom_angle_atom_site_label_2
_geom_angle_atom_site_label_3
_geom_angle
_geom_angle_site_symmetry_1
_geom_angle_site_symmetry_3
O9 Pr1 O9 74.79(15) 5_666 2_656
O9 Pr1 O8 115.20(11) 5_666 .
O9 Pr1 O8 115.20(11) 2_656 .
O9 Pr1 O15 74.61(13) 5_666 .
O9 Pr1 O15 74.61(13) 2_656 .
O8 Pr1 O15 51.92(17) . .
O9 Pr1 O14 78.96(12) 5_666 4_546
O9 Pr1 O14 122.81(11) 2_656 4_546
O8 Pr1 O14 121.91(11) . 4_546
O15 Pr1 O14 142.73(9) . 4_546
O9 Pr1 O14 122.81(11) 5_666 7_566
O9 Pr1 O14 78.96(12) 2_656 7_566
O8 Pr1 O14 121.91(11) . 7_566
O15 Pr1 O14 142.73(9) . 7_566
O14 Pr1 O14 74.28(17) 4_546 7_566
O9 Pr1 O10 120.39(11) 5_666 2_656
O9 Pr1 O10 50.86(10) 2_656 2_656
O8 Pr1 O10 75.71(8) . 2_656
O15 Pr1 O10 69.56(7) . 2_656
O14 Pr1 O10 147.67(12) 4_546 2_656
O14 Pr1 O10 73.42(11) 7_566 2_656
O9 Pr1 O10 50.86(10) 5_666 5_666
O9 Pr1 O10 120.39(11) 2_656 5_666
O8 Pr1 O10 75.71(8) . 5_666
O15 Pr1 O10 69.56(7) . 5_666
O14 Pr1 O10 73.42(11) 4_546 5_666
O14 Pr1 O10 147.67(12) 7_566 5_666
O10 Pr1 O10 138.84(15) 2_656 5_666
O9 Pr1 O7 107.80(11) 5_666 4_546
O9 Pr1 O7 170.61(11) 2_656 4_546
O8 Pr1 O7 72.28(11) . 4_546
O15 Pr1 O7 114.73(13) . 4_546
O14 Pr1 O7 50.42(10) 4_546 4_546
O14 Pr1 O7 92.28(11) 7_566 4_546
O10 Pr1 O7 129.97(10) 2_656 4_546
O10 Pr1 O7 65.96(10) 5_666 4_546
O9 Pr1 O7 170.61(11) 5_666 7_566
O9 Pr1 O7 107.80(11) 2_656 7_566
O8 Pr1 O7 72.28(11) . 7_566
O15 Pr1 O7 114.73(13) . 7_566
O14 Pr1 O7 92.28(11) 4_546 7_566
O14 Pr1 O7 50.42(10) 7_566 7_566
O10 Pr1 O7 65.96(10) 2_656 7_566
O10 Pr1 O7 129.97(10) 5_666 7_566
O7 Pr1 O7 68.20(14) 4_546 7_566
O9 Pr1 N24 93.78(15) 5_666 .
O9 Pr1 N24 93.78(15) 2_656 .
O8 Pr1 N24 27.65(18) . .
O15 Pr1 N24 24.27(17) . .
O14 Pr1 N24 138.17(10) 4_546 .
O14 Pr1 N24 138.17(10) 7_566 .
O10 Pr1 N24 70.44(8) 2_656 .
O10 Pr1 N24 70.44(8) 5_666 .
O7 Pr1 N24 95.03(15) 4_546 .
O7 Pr1 N24 95.03(15) 7_566 .
O9 Pr1 C45 96.93(13) 5_666 2_656
O9 Pr1 C45 25.12(12) 2_656 2_656
O8 Pr1 C45 95.20(11) . 2_656
O15 Pr1 C45 68.95(11) . 2_656
O14 Pr1 C45 140.97(12) 4_546 2_656
O14 Pr1 C45 75.93(13) 7_566 2_656
O10 Pr1 C45 25.79(12) 2_656 2_656
O10 Pr1 C45 132.94(12) 5_666 2_656
O7 Pr1 C45 155.15(12) 4_546 2_656
O7 Pr1 C45 87.72(12) 7_566 2_656
N24 Pr1 C45 80.53(13) . 2_656
O12 Pr2 O12 76.24(16) . 6_565
O12 Pr2 O8 116.47(11) . .
O12 Pr2 O8 116.47(11) 6_565 .
O12 Pr2 O17 76.09(13) . .
O12 Pr2 O17 76.09(13) 6_565 .
O8 Pr2 O17 52.32(17) . .
O12 Pr2 O11 77.71(12) . 8_465
O12 Pr2 O11 121.83(11) 6_565 8_465
O8 Pr2 O11 121.68(11) . 8_465
O17 Pr2 O11 143.03(8) . 8_465
O12 Pr2 O11 121.83(11) . 3_445
O12 Pr2 O11 77.71(12) 6_565 3_445
O8 Pr2 O11 121.68(11) . 3_445
O17 Pr2 O11 143.03(8) . 3_445
O11 Pr2 O11 73.68(16) 8_465 3_445
O12 Pr2 O13 50.88(11) . .
O12 Pr2 O13 121.83(11) 6_565 .
O8 Pr2 O13 75.95(9) . .
O17 Pr2 O13 69.89(8) . .
O11 Pr2 O13 73.39(11) 8_465 .
O11 Pr2 O13 147.04(12) 3_445 .
O12 Pr2 O13 121.83(11) . 6_565
O12 Pr2 O13 50.88(11) 6_565 6_565
O8 Pr2 O13 75.95(9) . 6_565
O17 Pr2 O13 69.89(8) . 6_565
O11 Pr2 O13 147.04(12) 8_465 6_565
O11 Pr2 O13 73.39(11) 3_445 6_565
O13 Pr2 O13 139.49(17) . 6_565
O12 Pr2 O6 168.73(11) . 3_445
O12 Pr2 O6 106.39(11) 6_565 3_445
O8 Pr2 O6 72.59(11) . 3_445
O17 Pr2 O6 115.16(12) . 3_445
O11 Pr2 O6 91.86(11) 8_465 3_445
O11 Pr2 O6 49.76(10) 3_445 3_445
O13 Pr2 O6 130.37(10) . 3_445
O13 Pr2 O6 65.55(10) 6_565 3_445
O12 Pr2 O6 106.39(11) . 8_465
O12 Pr2 O6 168.73(11) 6_565 8_465
O8 Pr2 O6 72.59(11) . 8_465
O17 Pr2 O6 115.16(12) . 8_465
O11 Pr2 O6 49.76(10) 8_465 8_465
O11 Pr2 O6 91.86(11) 3_445 8_465
O13 Pr2 O6 65.55(10) . 8_465
O13 Pr2 O6 130.37(10) 6_565 8_465
O6 Pr2 O6 68.91(14) 3_445 8_465
O12 Pr2 C48 98.82(13) . 6_565
O12 Pr2 C48 25.53(12) 6_565 6_565
O8 Pr2 C48 95.75(12) . 6_565
O17 Pr2 C48 70.03(11) . 6_565
O11 Pr2 C48 140.11(13) 8_465 6_565
O11 Pr2 C48 75.05(13) 3_445 6_565
O13 Pr2 C48 134.49(13) . 6_565
O13 Pr2 C48 25.39(12) 6_565 6_565
O6 Pr2 C48 86.40(12) 3_445 6_565
O6 Pr2 C48 154.78(13) 8_465 6_565
O12 Pr2 C48 25.53(12) . .
O12 Pr2 C48 98.82(14) 6_565 .
O8 Pr2 C48 95.75(12) . .
O17 Pr2 C48 70.03(11) . .
O11 Pr2 C48 75.05(13) 8_465 .
O11 Pr2 C48 140.11(13) 3_445 .
O13 Pr2 C48 25.39(12) . .
O13 Pr2 C48 134.49(13) 6_565 .
O6 Pr2 C48 154.78(12) 3_445 .
O6 Pr2 C48 86.40(12) 8_465 .
C48 Pr2 C48 117.5(2) 6_565 .
N21 Zn3 N22 88.60(16) . .
N21 Zn3 N23 89.09(15) . .
N22 Zn3 N23 167.33(15) . .
N21 Zn3 N20 161.92(15) . .
N22 Zn3 N20 89.63(15) . .
N23 Zn3 N20 88.70(15) . .
N21 Zn3 O18 98.4(2) . .
N22 Zn3 O18 94.37(17) . .
N23 Zn3 O18 98.29(18) . .
N20 Zn3 O18 99.7(2) . .
O19 Na4 O7 112.6(2) . 2_656
O19 Na4 O7 112.6(2) . 5_676
O7 Na4 O7 79.44(18) 2_656 5_676
O19 Na4 O6 112.4(2) . 6_575
O7 Na4 O6 134.99(17) 2_656 6_575
O7 Na4 O6 81.96(12) 5_676 6_575
O19 Na4 O6 112.4(2) . .
O7 Na4 O6 81.96(12) 2_656 .
O7 Na4 O6 134.99(17) 5_676 .
O6 Na4 O6 83.00(18) 6_575 .
O19 Na4 Na5 131.22(5) . 3
O7 Na4 Na5 102.73(12) 2_656 3
O7 Na4 Na5 42.19(9) 5_676 3
O6 Na4 Na5 42.07(9) 6_575 3
O6 Na4 Na5 104.74(12) . 3
O19 Na4 Na5 131.22(5) . 8_565
O7 Na4 Na5 42.19(9) 2_656 8_565
O7 Na4 Na5 102.73(12) 5_676 8_565
O6 Na4 Na5 104.74(12) 6_575 8_565
O6 Na4 Na5 42.07(9) . 8_565
Na5 Na4 Na5 97.55(9) 3 8_565
O19 Na4 Pr2 140.0(3) . 3
O7 Na4 Pr2 97.75(11) 2_656 3
O7 Na4 Pr2 97.75(11) 5_676 3
O6 Na4 Pr2 45.05(9) 6_575 3
O6 Na4 Pr2 45.05(9) . 3
Na5 Na4 Pr2 60.17(5) 3 3
Na5 Na4 Pr2 60.17(5) 8_565 3
O19 Na4 Pr1 138.1(3) . 3
O7 Na4 Pr1 43.05(9) 2_656 3
O7 Na4 Pr1 43.05(9) 5_676 3
O6 Na4 Pr1 98.43(11) 6_575 3
O6 Na4 Pr1 98.43(11) . 3
Na5 Na4 Pr1 60.13(5) 3 3
Na5 Na4 Pr1 60.13(5) 8_565 3
Pr2 Na4 Pr1 81.91(6) 3 3
O16 Na5 O10 100.77(16) . 2_656
O16 Na5 O13 97.92(17) . .
O10 Na5 O13 114.25(15) 2_656 .
O16 Na5 O6 113.37(17) . 8_465
O10 Na5 O6 143.06(14) 2_656 8_465
O13 Na5 O6 75.70(13) . 8_465
O16 Na5 O7 117.03(16) . 7_566
O10 Na5 O7 74.78(12) 2_656 7_566
O13 Na5 O7 142.17(14) . 7_566
O6 Na5 O7 77.34(12) 8_465 7_566
O16 Na5 O8 170.84(18) . .
O10 Na5 O8 76.17(15) 2_656 .
O13 Na5 O8 75.91(14) . .
O6 Na5 O8 72.05(14) 8_465 .
O7 Na5 O8 70.81(13) 7_566 .
O16 Na5 Na4 132.94(15) . 3_445
O10 Na5 Na4 105.61(11) 2_656 3_445
O13 Na5 Na4 105.52(11) . 3_445
O6 Na5 Na4 39.76(9) 8_465 3_445
O7 Na5 Na4 39.69(9) 7_566 3_445
O8 Na5 Na4 56.01(10) . 3_445
O16 Na5 Pr1 139.07(14) . .
O10 Na5 Pr1 44.18(8) 2_656 .
O13 Na5 Pr1 114.53(11) . .
O6 Na5 Pr1 98.89(9) 8_465 .
O7 Na5 Pr1 45.23(8) 7_566 .
O8 Na5 Pr1 42.70(11) . .
Na4 Na5 Pr1 62.83(5) 3_445 .
O16 Na5 Pr2 136.02(14) . .
O10 Na5 Pr2 114.18(11) 2_656 .
O13 Na5 Pr2 44.27(9) . .
O6 Na5 Pr2 47.02(8) 8_465 .
O7 Na5 Pr2 97.96(9) 7_566 .
O8 Na5 Pr2 42.09(11) . .
Na4 Na5 Pr2 62.76(5) 3_445 .
Pr1 Na5 Pr2 84.46(4) . .
C30 O6 Na4 138.6(3) . .
C30 O6 Na5 122.4(3) . 8_565
Na4 O6 Na5 98.17(14) . 8_565
C30 O6 Pr2 89.4(3) . 3
Na4 O6 Pr2 97.77(12) . 3
Na5 O6 Pr2 92.11(11) 8_565 3
C35 O7 Na4 138.8(3) . 5_676
C35 O7 Na5 120.7(3) . 7_566
Na4 O7 Na5 98.12(14) 5_676 7_566
C35 O7 Pr1 91.0(3) . 7_566
Na4 O7 Pr1 100.15(12) 5_676 7_566
Na5 O7 Pr1 93.86(11) 7_566 7_566
N24 O8 Pr2 97.3(5) . .
N24 O8 Pr1 92.1(5) . .
Pr2 O8 Pr1 170.6(2) . .
N24 O8 Na5 104.76(10) . .
Pr2 O8 Na5 89.11(12) . .
Pr1 O8 Na5 88.49(12) . .
N24 O8 Na5 104.76(10) . 6_565
Pr2 O8 Na5 89.11(12) . 6_565
Pr1 O8 Na5 88.49(12) . 6_565
Na5 O8 Na5 150.4(2) . 6_565
C45 O9 Pr1 97.4(3) . 5_666
C45 O10 Na5 169.6(3) . 2_656
C45 O10 Pr1 91.0(3) . 5_666
Na5 O10 Pr1 98.58(13) 2_656 5_666
C30 O11 Pr2 99.2(3) . 3
C48 O12 Pr2 97.0(3) . .
C48 O13 Na5 170.4(4) . .
C48 O13 Pr2 90.9(3) . .
Na5 O13 Pr2 98.41(13) . .
C35 O14 Pr1 95.9(3) . 7_566
N24 O15 Pr1 95.1(4) . .
N24 O17 Pr2 97.9(4) . .
C65 O18 Zn3 162.2(6) . .
C39 N20 C43 106.9(4) . .
C39 N20 Zn3 127.3(3) . .
C43 N20 Zn3 125.6(3) . .
C28 N21 C26 106.9(4) . .
C28 N21 Zn3 126.5(3) . .
C26 N21 Zn3 126.5(3) . .
C34 N22 C36 107.9(4) . .
C34 N22 Zn3 123.9(3) . .
C36 N22 Zn3 124.2(3) . .
C25 N23 C33 107.7(4) . .
C25 N23 Zn3 125.9(3) . .
C33 N23 Zn3 125.0(3) . .
O15 N24 O17 126.6(7) . .
O15 N24 O8 120.9(7) . .
O17 N24 O8 112.5(7) . .
O15 N24 Pr1 60.6(4) . .
O17 N24 Pr1 172.8(6) . .
O8 N24 Pr1 60.3(4) . .
O15 N24 Pr2 176.9(5) . .
O17 N24 Pr2 56.5(4) . .
O8 N24 Pr2 56.0(4) . .
Pr1 N24 Pr2 116.3(2) . .
N23 C25 C27 125.2(4) . .
N23 C25 C57 108.7(4) . .
C27 C25 C57 126.0(4) . .
N21 C26 C27 125.0(4) . .
N21 C26 C46 108.5(4) . .
C27 C26 C46 126.3(4) . .
C25 C27 C26 125.9(4) . .
C25 C27 C29 117.2(4) . .
C26 C27 C29 116.9(4) . .
N21 C28 C40 125.3(4) . .
N21 C28 C37 109.0(4) . .
C40 C28 C37 125.7(5) . .
C72 C29 C69 115.9(5) . .
C72 C29 C27 121.4(4) . .
C69 C29 C27 122.7(4) . .
O6 C30 O11 121.5(5) . .
O6 C30 C31 120.1(4) . .
O11 C30 C31 118.4(4) . .
O6 C30 Pr2 65.6(3) . 3
O11 C30 Pr2 56.0(2) . 3
C31 C30 Pr2 173.1(4) . 3
C71 C31 C66 117.7(5) . .
C71 C31 C30 120.6(5) . .
C66 C31 C30 121.7(5) . .
C55 C32 C50 119.4(5) . .
C55 C32 C48 119.8(5) . .
C50 C32 C48 120.8(4) . .
N23 C33 C44 125.8(4) . .
N23 C33 C56 108.4(4) . .
C44 C33 C56 125.7(5) . .
N22 C34 C40 126.1(5) . .
N22 C34 C59 109.1(4) . .
C40 C34 C59 124.8(5) . .
O14 C35 O7 122.5(4) . .
O14 C35 C42 118.6(4) . .
O7 C35 C42 118.9(4) . .
O14 C35 Pr1 59.0(3) . 7_566
O7 C35 Pr1 63.6(2) . 7_566
C42 C35 Pr1 176.0(3) . 7_566
N22 C36 C41 126.3(4) . .
N22 C36 C54 109.0(4) . .
C41 C36 C54 124.7(4) . .
C46 C37 C28 107.0(4) . .
C51 C38 C61 116.8(5) . .
C51 C38 C40 122.1(4) . .
C61 C38 C40 121.1(4) . .
N20 C39 C44 124.7(4) . .
N20 C39 C60 110.4(4) . .
C44 C39 C60 124.8(5) . .
C28 C40 C34 124.2(5) . .
C28 C40 C38 119.1(4) . .
C34 C40 C38 116.7(4) . .
C36 C41 C43 125.2(4) . .
C36 C41 C52 117.1(4) . .
C43 C41 C52 117.5(4) . .
C68 C42 C73 116.5(5) . .
C68 C42 C35 122.5(4) . .
C73 C42 C35 120.9(5) . .
N20 C43 C41 125.6(4) . .
N20 C43 C62 108.8(4) . .
C41 C43 C62 125.5(5) . .
C33 C44 C39 125.6(5) . .
C33 C44 C49 116.9(4) . .
C39 C44 C49 117.6(4) . .
O9 C45 O10 120.5(4) . .
O9 C45 C47 120.7(4) . .
O10 C45 C47 118.8(4) . .
O9 C45 Pr1 57.4(2) . 5_666
O10 C45 Pr1 63.2(2) . 5_666
C47 C45 Pr1 173.9(3) . 5_666
C37 C46 C26 108.5(5) . .
C53 C47 C64 119.2(4) . .
C53 C47 C45 121.6(4) . .
C64 C47 C45 119.2(4) . .
O13 C48 O12 120.9(5) . .
O13 C48 C32 120.8(5) . .
O12 C48 C32 118.2(5) . .
O13 C48 Pr2 63.7(3) . .
O12 C48 Pr2 57.4(3) . .
C32 C48 Pr2 172.3(3) . .
C70 C49 C67 116.7(5) . .
C70 C49 C44 120.0(5) . .
C67 C49 C44 123.3(4) . .
C61 C50 C32 119.4(5) . .
C38 C51 C55 122.2(5) . .
C63 C52 C58 118.5(5) . .
C63 C52 C41 120.1(4) . .
C58 C52 C41 121.4(4) . .
C63 C53 C47 120.0(5) . .
C59 C54 C36 106.9(5) . .
C32 C55 C51 120.1(5) . .
C57 C56 C33 107.1(5) . .
C56 C57 C25 108.1(4) . .
C64 C58 C52 121.7(5) . .
C54 C59 C34 107.1(5) . .
C62 C60 C39 106.6(5) . .
C50 C61 C38 121.8(5) . .
C60 C62 C43 107.2(5) . .
C53 C63 C52 120.9(5) . .
C58 C64 C47 119.6(5) . .
O18 C65 O18 155.2(10) 2_656 .
C31 C66 C67 120.6(5) . .
C49 C67 C66 122.0(5) . .
C42 C68 C69 120.8(5) . .
C29 C69 C68 122.9(5) . .
C49 C70 C71 121.9(6) . .
C31 C71 C70 121.1(5) . .
C29 C72 C73 122.2(6) . .
C42 C73 C72 121.8(6) . .

loop_
_geom_bond_atom_site_label_1
_geom_bond_atom_site_label_2
_geom_bond_distance
_geom_bond_site_symmetry_2
Pr1 O9 2.494(3) 5_666
Pr1 O9 2.494(3) 2_656
Pr1 O8 2.522(5) .
Pr1 O15 2.540(5) .
Pr1 O14 2.545(3) 4_546
Pr1 O14 2.545(3) 7_566
Pr1 O10 2.620(3) 2_656
Pr1 O10 2.620(3) 5_666
Pr1 O7 2.645(3) 4_546
Pr1 O7 2.645(3) 7_566
Pr1 N24 2.903(8) .
Pr1 C45 2.935(5) 2_656
Pr2 O12 2.485(3) .
Pr2 O12 2.485(3) 6_565
Pr2 O8 2.493(5) .
Pr2 O17 2.509(6) .
Pr2 O11 2.512(3) 8_465
Pr2 O11 2.512(3) 3_445
Pr2 O13 2.624(3) .
Pr2 O13 2.624(3) 6_565
Pr2 O6 2.722(3) 3_445
Pr2 O6 2.722(3) 8_465
Pr2 C48 2.927(5) 6_565
Pr2 C48 2.927(5) .
Zn3 N21 2.054(4) .
Zn3 N22 2.063(4) .
Zn3 N23 2.066(4) .
Zn3 N20 2.070(4) .
Zn3 O18 2.070(5) .
Na4 O19 2.289(8) .
Na4 O7 2.321(4) 2_656
Na4 O7 2.321(4) 5_676
Na4 O6 2.324(4) 6_575
Na4 O6 2.324(4) .
Na4 Na5 3.597(3) 3
Na4 Na5 3.597(3) 8_565
Na4 Pr2 3.811(3) 3
Na4 Pr1 3.814(3) 3
Na5 O16 2.222(4) .
Na5 O10 2.275(4) 2_656
Na5 O13 2.279(4) .
Na5 O6 2.435(4) 8_465
Na5 O7 2.440(4) 7_566
Na5 O8 2.798(2) .
Na5 Na4 3.597(3) 3_445
O6 C30 1.264(5) .
O6 Na5 2.435(4) 8_565
O6 Pr2 2.722(3) 3
O7 C35 1.266(5) .
O7 Na4 2.321(4) 5_676
O7 Na5 2.440(4) 7_566
O7 Pr1 2.645(3) 7_566
O8 N24 1.348(8) .
O8 Na5 2.798(2) 6_565
O9 C45 1.256(6) .
O9 Pr1 2.494(3) 5_666
O10 C45 1.277(6) .
O10 Na5 2.275(4) 2_656
O10 Pr1 2.620(3) 5_666
O11 C30 1.269(6) .
O11 Pr2 2.512(3) 3
O12 C48 1.271(6) .
O13 C48 1.255(6) .
O14 C35 1.258(6) .
O14 Pr1 2.545(3) 7_566
O15 N24 1.198(9) .
O17 N24 1.303(9) .
O18 C65 1.131(5) .
N20 C39 1.355(6) .
N20 C43 1.369(6) .
N21 C28 1.363(6) .
N21 C26 1.374(6) .
N22 C34 1.348(6) .
N22 C36 1.361(6) .
N23 C25 1.358(6) .
N23 C33 1.378(6) .
C25 C27 1.393(7) .
C25 C57 1.436(7) .
C26 C27 1.403(7) .
C26 C46 1.438(7) .
C27 C29 1.495(7) .
C28 C40 1.391(7) .
C28 C37 1.453(7) .
C29 C72 1.333(8) .
C29 C69 1.337(7) .
C30 C31 1.489(7) .
C30 Pr2 2.990(5) 3
C31 C71 1.360(7) .
C31 C66 1.367(7) .
C32 C55 1.366(7) .
C32 C50 1.398(7) .
C32 C48 1.492(7) .
C33 C44 1.391(7) .
C33 C56 1.443(7) .
C34 C40 1.415(7) .
C34 C59 1.452(7) .
C35 C42 1.492(7) .
C35 Pr1 2.952(5) 7_566
C36 C41 1.397(7) .
C36 C54 1.450(7) .
C37 C46 1.318(7) .
C38 C51 1.367(7) .
C38 C61 1.406(7) .
C38 C40 1.490(7) .
C39 C44 1.414(7) .
C39 C60 1.422(7) .
C41 C43 1.407(7) .
C41 C52 1.499(7) .
C42 C68 1.337(7) .
C42 C73 1.350(7) .
C43 C62 1.438(7) .
C44 C49 1.495(7) .
C45 C47 1.485(7) .
C45 Pr1 2.935(5) 5_666
C47 C53 1.390(7) .
C47 C64 1.408(7) .
C49 C70 1.359(8) .
C49 C67 1.363(7) .
C50 C61 1.381(7) .
C51 C55 1.394(7) .
C52 C63 1.385(7) .
C52 C58 1.392(7) .
C53 C63 1.384(7) .
C54 C59 1.341(7) .
C56 C57 1.340(7) .
C58 C64 1.363(7) .
C60 C62 1.357(7) .
C65 O18 1.131(5) 2_656
C66 C67 1.390(8) .
C68 C69 1.389(8) .
C70 C71 1.388(9) .
C72 C73 1.377(9) .

loop_
_platon_squeeze_void_nr
_platon_squeeze_void_average_x
_platon_squeeze_void_average_y
_platon_squeeze_void_average_z
_platon_squeeze_void_volume
_platon_squeeze_void_count_electrons
_platon_squeeze_void_content
1 -0.011 -0.003 -0.016 3925 823 ' '
2 0.000 0.500 0.507 597 120 ' '
3 0.500 0.000 0.317 597 120 ' '
